data_1533203
loop_
_publ_author_name
'Garlea, O.'
'Bougerol, C.'
'Darie, C.'
'Isnard, O.'
'Bordet, P.'

_publ_section_title
;
 Structure of La Cu O2.66: an oxidized delafossite compound containing
 hole-doped kagome planes of Cu(2+) cations
;
_journal_name_full 'Solid State Sciences'
_journal_page_first 1095
_journal_page_last 1104
_journal_volume 5
_journal_year 2003
_chemical_formula_sum 'Cu0.93 La O2.57'
_chemical_name_systematic '(La O2) (Cu0.93 O0.57)'
_space_group_IT_number 163
_symmetry_space_group_name_Hall '-P 3 2c'
_symmetry_space_group_name_H-M 'P -3 1 c'
_cell_angle_alpha 90
_cell_angle_beta 90
_cell_angle_gamma 120
_cell_formula_units_Z 6
_cell_length_a 6.69461
_cell_length_b 6.69461
_cell_length_c 10.3997
_cell_volume 403.647
_citation_journal_id_ASTM SSSCFJ
_cod_data_source_file Garlea_SSSCFJ_2003_937.cif
_cod_data_source_block Cu0.93La1O2.57
_cod_original_cell_volume 403.6473
_cod_original_formula_sum 'Cu0.93 La1 O2.57'
_cod_database_code 1533203

loop_
_symmetry_equiv_pos_as_xyz
x,y,z
-y,x-y,z
-x+y,-x,z
-y,-x,-z+1/2
x,x-y,-z+1/2
-x+y,y,-z+1/2
-x,-y,-z
y,-x+y,-z
x-y,x,-z
y,x,z-1/2
-x,-x+y,z-1/2
x-y,-y,z-1/2

loop_
_atom_site_label
_atom_site_type_symbol
_atom_site_fract_x
_atom_site_fract_y
_atom_site_fract_z
_atom_site_occupancy
_atom_site_U_iso_or_equiv
Cu2 Cu+2 0.165 0.835 0.25 0.06 0.0
La1 La+3 0 0 0 1 0.0
La2 La+3 0.3333 0.6667 0.4937 1 0.0
O1 O-2 -0.0128 0.666 0.3987 1 0.0
Cu1 Cu+2 0.834 0.166 0.25 0.56 0.0
O4 O-2 0.3333 0.6667 0.25 0.18 0.0
O3 O-2 0 0 0.25 0.78 0.0
O2 O-2 0.6667 0.3333 0.25 0.75 0.0
Cu3 Cu+2 0.5006 0.4993 0.25 0.31 0.0
